data_2222721
loop_
_publ_author_name
'Cui, Li-Jing'
'Xu, Hai-Jun'
'Pang, Yi-Jie'

_publ_section_title
;
 2-(3-Pyridinio)benzimidazolium pentachloridobismuthate(III)
 monohydrate
;
_journal_coeditor_code HK2717
_journal_issue 8
_journal_name_full 'Acta Crystallographica Section E'
_journal_page_first m852
_journal_paper_doi 10.1107/S1600536809024568
_journal_volume 65
_journal_year 2009
_chemical_formula_iupac '(C12 H11 N3) [Bi Cl5], H2 O'
_chemical_formula_moiety 'C12 H11 N3 2+, Bi Cl5 2-, H2 O'
_chemical_formula_sum 'C12 H13 Bi Cl5 N3 O'
_chemical_formula_weight 601.48
_chemical_name_systematic
;
2-(3-Pyridinio)benzimidazolium pentachloridobismuthate(III) monohydrate
;
_space_group_IT_number 14
_symmetry_cell_setting monoclinic
_symmetry_space_group_name_Hall '-P 2ybc'
_symmetry_space_group_name_H-M 'P 1 21/c 1'
_atom_sites_solution_hydrogens geom
_atom_sites_solution_primary direct
_atom_sites_solution_secondary difmap
_audit_creation_method SHELXL-97
_cell_angle_alpha 90.00
_cell_angle_beta 101.78(3)
_cell_angle_gamma 90.00
_cell_formula_units_Z 4
_cell_length_a 9.3297(19)
_cell_length_b 13.391(3)
_cell_length_c 14.476(3)
_cell_measurement_reflns_used 1647
_cell_measurement_temperature 294(2)
_cell_measurement_theta_max 27.57
_cell_measurement_theta_min 3.03
_cell_volume 1770.5(7)
_computing_cell_refinement 'CrystalClear (Rigaku, 2005)'
_computing_data_collection 'CrystalClear (Rigaku, 2005)'
_computing_data_reduction 'CrystalClear (Rigaku, 2005)'
_computing_molecular_graphics 'SHELXTL (Sheldrick, 2008)'
_computing_publication_material 'SHELXL97 (Sheldrick, 2008)'
_computing_structure_refinement 'SHELXL97 (Sheldrick, 2008)'
_computing_structure_solution 'SHELXS97 (Sheldrick, 2008)'
_diffrn_ambient_temperature 294(2)
_diffrn_detector_area_resol_mean 13.6612
_diffrn_measured_fraction_theta_full 0.998
_diffrn_measured_fraction_theta_max 0.998
_diffrn_measurement_device_type 'Rigaku SCXmini'
_diffrn_measurement_method \w
_diffrn_radiation_monochromator graphite
_diffrn_radiation_source 'fine-focus sealed tube'
_diffrn_radiation_type MoK\a
_diffrn_radiation_wavelength 0.71073
_diffrn_reflns_av_R_equivalents 0.1154
_diffrn_reflns_av_sigmaI/netI 0.0955
_diffrn_reflns_limit_h_max 12
_diffrn_reflns_limit_h_min -12
_diffrn_reflns_limit_k_max 17
_diffrn_reflns_limit_k_min -17
_diffrn_reflns_limit_l_max 18
_diffrn_reflns_limit_l_min -18
_diffrn_reflns_number 17812
_diffrn_reflns_theta_full 27.48
_diffrn_reflns_theta_max 27.48
_diffrn_reflns_theta_min 3.04
_diffrn_standards_number 0
_exptl_absorpt_coefficient_mu 10.715
_exptl_absorpt_correction_T_max 0.180
_exptl_absorpt_correction_T_min 0.090
_exptl_absorpt_correction_type multi-scan
_exptl_absorpt_process_details '(CrystalClear; Rigaku, 2005)'
_exptl_crystal_colour colorless
_exptl_crystal_density_diffrn 2.256
_exptl_crystal_density_method 'not measured'
_exptl_crystal_description prism
_exptl_crystal_F_000 1128
_exptl_crystal_size_max 0.25
_exptl_crystal_size_mid 0.20
_exptl_crystal_size_min 0.16
_refine_diff_density_max 1.281
_refine_diff_density_min -2.365
_refine_ls_extinction_method none
_refine_ls_goodness_of_fit_ref 1.154
_refine_ls_hydrogen_treatment constr
_refine_ls_matrix_type full
_refine_ls_number_parameters 199
_refine_ls_number_reflns 4049
_refine_ls_number_restraints 0
_refine_ls_restrained_S_all 1.154
_refine_ls_R_factor_all 0.0872
_refine_ls_R_factor_gt 0.0524
_refine_ls_shift/su_max 0.000
_refine_ls_shift/su_mean 0.000
_refine_ls_structure_factor_coef Fsqd
_refine_ls_weighting_details 'calc w=1/[\s^2^(Fo^2^)+(0.0236P)^2^] where P=(Fo^2^+2Fc^2^)/3'
_refine_ls_weighting_scheme calc
_refine_ls_wR_factor_gt 0.1059
_refine_ls_wR_factor_ref 0.1157
_reflns_number_gt 2822
_reflns_number_total 4049
_reflns_threshold_expression I>2\s(I)
_cod_data_source_file hk2717.cif
_cod_data_source_block I
_cod_original_cell_volume 1770.6(6)
_cod_original_sg_symbol_H-M 'P 21/c'
_cod_database_code 2222721
_cod_database_fobs_code 2222721

loop_
_symmetry_equiv_pos_as_xyz
'x, y, z'
'-x, y+1/2, -z+1/2'
'-x, -y, -z'
'x, -y-1/2, z-1/2'

loop_
_atom_site_type_symbol
_atom_site_label
_atom_site_fract_x
_atom_site_fract_y
_atom_site_fract_z
_atom_site_U_iso_or_equiv
_atom_site_adp_type
_atom_site_calc_flag
_atom_site_refinement_flags
_atom_site_occupancy
_atom_site_disorder_assembly
_atom_site_disorder_group
Bi Bi1 0.50077(4) 0.91031(3) 0.12159(2) 0.03242(14) Uani d . 1 . .
Cl Cl1 0.4928(3) 0.7336(2) 0.1799(2) 0.0538(8) Uani d . 1 . .
Cl Cl2 0.7784(3) 0.8830(2) 0.1188(2) 0.0516(8) Uani d . 1 . .
Cl Cl3 0.4576(3) 0.8682(2) -0.07062(17) 0.0432(6) Uani d . 1 . .
Cl Cl4 0.1991(3) 0.8994(2) 0.09655(18) 0.0461(7) Uani d . 1 . .
Cl Cl5 0.5648(3) 0.9799(2) 0.29758(18) 0.0474(7) Uani d . 1 . .
O O1W 0.6526(7) 0.8372(5) 0.4766(5) 0.060(2) Uani d . 1 . .
H H1WA 0.6470 0.7747 0.4854 0.072 Uiso d R 1 . .
H H1WB 0.6594 0.8234 0.4204 0.072 Uiso d R 1 . .
N N1 0.1677(8) 0.8703(6) 0.6102(6) 0.041(2) Uani d . 1 . .
H H1A 0.2466 0.8720 0.6529 0.049 Uiso calc R 1 . .
N N2 -0.0597(8) 0.8600(6) 0.5442(5) 0.0296(18) Uani d . 1 . .
H H2A -0.1532 0.8541 0.5371 0.036 Uiso calc R 1 . .
N N3 0.0630(10) 0.8739(7) 0.8836(6) 0.046(2) Uani d . 1 . .
H H3B 0.1305 0.8813 0.9333 0.055 Uiso calc R 1 . .
C C1 0.0159(10) 0.8685(8) 0.4712(7) 0.034(2) Uani d . 1 . .
C C2 0.1627(10) 0.8756(8) 0.5147(7) 0.039(3) Uani d . 1 . .
C C3 0.2710(12) 0.8833(10) 0.4600(8) 0.066(4) Uani d . 1 . .
H H3A 0.3700 0.8858 0.4880 0.079 Uiso calc R 1 . .
C C4 0.2242(12) 0.8869(9) 0.3637(9) 0.061(4) Uani d . 1 . .
H H4A 0.2924 0.8938 0.3253 0.073 Uiso calc R 1 . .
C C5 0.0769(12) 0.8804(8) 0.3231(7) 0.049(3) Uani d . 1 . .
H H5A 0.0494 0.8827 0.2577 0.058 Uiso calc R 1 . .
C C6 -0.0300(11) 0.8709(8) 0.3738(7) 0.041(3) Uani d . 1 . .
H H6A -0.1284 0.8662 0.3448 0.049 Uiso calc R 1 . .
C C7 0.0345(9) 0.8625(7) 0.6271(7) 0.030(2) Uani d . 1 . .
C C8 -0.0055(10) 0.8596(7) 0.7183(7) 0.030(2) Uani d . 1 . .
C C9 0.1021(11) 0.8701(8) 0.8005(7) 0.042(3) Uani d . 1 . .
H H9A 0.2003 0.8745 0.7970 0.051 Uiso calc R 1 . .
C C10 -0.0742(12) 0.8670(8) 0.8940(7) 0.041(3) Uani d . 1 . .
H H10A -0.0956 0.8702 0.9539 0.050 Uiso calc R 1 . .
C C11 -0.1834(11) 0.8552(8) 0.8174(7) 0.041(3) Uani d . 1 . .
H H11A -0.2800 0.8491 0.8243 0.049 Uiso calc R 1 . .
C C12 -0.1504(10) 0.8524(7) 0.7299(7) 0.032(2) Uani d . 1 . .
H H12A -0.2255 0.8457 0.6771 0.039 Uiso calc R 1 . .

loop_
_atom_site_aniso_label
_atom_site_aniso_U_11
_atom_site_aniso_U_22
_atom_site_aniso_U_33
_atom_site_aniso_U_12
_atom_site_aniso_U_13
_atom_site_aniso_U_23
Bi1 0.0332(2) 0.0371(2) 0.0254(2) -0.00200(18) 0.00251(15) 0.00118(18)
Cl1 0.0385(15) 0.0486(19) 0.068(2) -0.0013(13) -0.0025(14) 0.0145(15)
Cl2 0.0353(15) 0.071(2) 0.0482(18) -0.0031(13) 0.0091(13) 0.0045(15)
Cl3 0.0503(16) 0.0478(17) 0.0285(14) 0.0024(13) 0.0014(12) -0.0016(12)
Cl4 0.0344(14) 0.072(2) 0.0317(14) 0.0069(13) 0.0062(11) -0.0009(14)
Cl5 0.0567(17) 0.0524(19) 0.0308(15) -0.0069(14) 0.0031(12) -0.0090(13)
O1W 0.057(5) 0.044(5) 0.074(6) -0.010(4) -0.001(4) 0.022(4)
N1 0.033(5) 0.051(6) 0.034(5) 0.001(4) -0.004(4) 0.002(4)
N2 0.022(4) 0.036(5) 0.029(5) 0.005(3) 0.001(4) -0.001(4)
N3 0.050(6) 0.053(6) 0.031(5) -0.002(5) -0.003(4) 0.001(4)
C1 0.032(6) 0.035(6) 0.033(6) -0.001(4) 0.002(5) 0.002(5)
C2 0.033(6) 0.049(7) 0.035(6) 0.001(5) 0.007(5) -0.002(5)
C3 0.031(7) 0.114(12) 0.052(8) -0.002(6) 0.008(6) 0.020(8)
C4 0.043(7) 0.097(11) 0.050(8) 0.005(6) 0.023(6) 0.020(7)
C5 0.052(7) 0.070(9) 0.024(6) 0.003(6) 0.007(5) 0.009(5)
C6 0.039(6) 0.047(7) 0.037(6) -0.001(5) 0.009(5) 0.011(5)
C7 0.024(5) 0.028(6) 0.037(6) -0.001(4) 0.001(5) -0.004(5)
C8 0.043(6) 0.016(5) 0.026(5) -0.006(4) 0.000(4) 0.000(4)
C9 0.044(6) 0.048(7) 0.028(6) -0.002(5) -0.009(5) -0.002(5)
C10 0.063(7) 0.032(6) 0.029(6) -0.001(6) 0.008(5) -0.006(5)
C11 0.050(7) 0.029(7) 0.045(7) 0.001(5) 0.010(5) -0.008(5)
C12 0.032(6) 0.024(6) 0.037(6) 0.000(4) -0.001(5) 0.003(5)

loop_
_atom_type_symbol
_atom_type_description
_atom_type_scat_dispersion_real
_atom_type_scat_dispersion_imag
_atom_type_scat_source
C C 0.0033 0.0016 'International Tables Vol C Tables 4.2.6.8 and 6.1.1.4'
H H 0.0000 0.0000 'International Tables Vol C Tables 4.2.6.8 and 6.1.1.4'
N N 0.0061 0.0033 'International Tables Vol C Tables 4.2.6.8 and 6.1.1.4'
O O 0.0106 0.0060 'International Tables Vol C Tables 4.2.6.8 and 6.1.1.4'
Cl Cl 0.1484 0.1585 'International Tables Vol C Tables 4.2.6.8 and 6.1.1.4'
Bi Bi -4.1077 10.2566 'International Tables Vol C Tables 4.2.6.8 and 6.1.1.4'

loop_
_geom_angle_atom_site_label_1
_geom_angle_atom_site_label_2
_geom_angle_atom_site_label_3
_geom_angle_site_symmetry_1
_geom_angle_site_symmetry_3
_geom_angle
_geom_angle_publ_flag
Cl1 Bi1 Cl2 . . 88.33(9) ?
Cl1 Bi1 Cl3 . . 97.85(9) ?
Cl1 Bi1 Cl4 . . 83.99(8) ?
Cl1 Bi1 Cl5 . . 91.41(10) ?
Cl2 Bi1 Cl3 . . 84.18(9) ?
Cl2 Bi1 Cl4 . . 166.23(9) ?
Cl2 Bi1 Cl5 . . 91.96(9) ?
Cl4 Bi1 Cl3 . . 85.56(8) ?
Cl5 Bi1 Cl3 . . 169.84(8) ?
Cl5 Bi1 Cl4 . . 99.63(8) ?
H1WA O1W H1WB . . 87.0 ?
C2 N1 H1A . . 124.7 ?
C7 N1 C2 . . 110.5(8) ?
C7 N1 H1A . . 124.7 ?
C1 N2 H2A . . 125.1 ?
C7 N2 C1 . . 109.7(8) ?
C7 N2 H2A . . 125.1 ?
C9 N3 H3B . . 118.2 ?
C10 N3 C9 . . 123.5(10) ?
C10 N3 H3B . . 118.2 ?
C6 C1 C2 . . 122.0(9) ?
C6 C1 N2 . . 132.4(9) ?
C2 C1 N2 . . 105.5(8) ?
N1 C2 C1 . . 106.2(9) ?
N1 C2 C3 . . 133.4(10) ?
C1 C2 C3 . . 120.3(10) ?
C4 C3 C2 . . 117.2(10) ?
C4 C3 H3A . . 121.4 ?
C2 C3 H3A . . 121.4 ?
C3 C4 C5 . . 120.7(10) ?
C3 C4 H4A . . 119.6 ?
C5 C4 H4A . . 119.6 ?
C6 C5 C4 . . 123.5(10) ?
C6 C5 H5A . . 118.2 ?
C4 C5 H5A . . 118.2 ?
C5 C6 C1 . . 116.2(10) ?
C5 C6 H6A . . 121.9 ?
C1 C6 H6A . . 121.9 ?
N1 C7 N2 . . 107.9(8) ?
N1 C7 C8 . . 126.9(9) ?
N2 C7 C8 . . 125.1(8) ?
C9 C8 C12 . . 116.6(9) ?
C9 C8 C7 . . 120.1(9) ?
C12 C8 C7 . . 123.3(8) ?
N3 C9 C8 . . 119.5(10) ?
N3 C9 H9A . . 120.2 ?
C8 C9 H9A . . 120.2 ?
N3 C10 C11 . . 120.0(10) ?
N3 C10 H10A . . 120.0 ?
C11 C10 H10A . . 120.0 ?
C10 C11 C12 . . 119.3(10) ?
C10 C11 H11A . . 120.4 ?
C12 C11 H11A . . 120.4 ?
C11 C12 C8 . . 121.1(9) ?
C11 C12 H12A . . 119.4 ?
C8 C12 H12A . . 119.4 ?

loop_
_geom_bond_atom_site_label_1
_geom_bond_atom_site_label_2
_geom_bond_site_symmetry_2
_geom_bond_distance
_geom_bond_publ_flag
Bi1 Cl1 . 2.519(3) ?
Bi1 Cl2 . 2.624(3) ?
Bi1 Cl3 . 2.787(3) ?
Bi1 Cl4 . 2.767(3) ?
Bi1 Cl5 . 2.664(3) ?
O1W H1WA . 0.8500 ?
O1W H1WB . 0.8500 ?
N1 H1A . 0.8600 ?
N2 H2A . 0.8600 ?
N3 H3B . 0.8600 ?
C1 C6 . 1.389(13) ?
C1 C2 . 1.389(12) ?
C1 N2 . 1.390(11) ?
C2 N1 . 1.376(12) ?
C2 C3 . 1.409(14) ?
C3 C4 . 1.375(15) ?
C3 H3A . 0.9300 ?
C4 C5 . 1.383(14) ?
C4 H4A . 0.9300 ?
C5 C6 . 1.359(13) ?
C5 H5A . 0.9300 ?
C6 H6A . 0.9300 ?
C7 N1 . 1.319(11) ?
C7 N2 . 1.335(10) ?
C7 C8 . 1.443(12) ?
C8 C9 . 1.399(12) ?
C8 C12 . 1.400(12) ?
C9 N3 . 1.327(12) ?
C9 H9A . 0.9300 ?
C10 N3 . 1.322(13) ?
C10 C11 . 1.354(13) ?
C10 H10A . 0.9300 ?
C11 C12 . 1.363(13) ?
C11 H11A . 0.9300 ?
C12 H12A . 0.9300 ?

loop_
_geom_hbond_atom_site_label_D
_geom_hbond_atom_site_label_H
_geom_hbond_atom_site_label_A
_geom_hbond_site_symmetry_A
_geom_hbond_distance_DH
_geom_hbond_distance_HA
_geom_hbond_distance_DA
_geom_hbond_angle_DHA
N1 H1A Cl5 3_676 0.86 2.65 3.267(8) 129.6
N1 H1A Cl1 4_576 0.86 2.66 3.302(8) 132.8
N2 H2A O1W 1_455 0.86 1.86 2.680(9) 159.2
N3 H3B Cl4 1_556 0.86 2.33 3.104(9) 149.7
O1W H1WA Cl3 4_576 0.85 2.62 3.292(7) 137.0
O1W H1WB Cl5 . 0.85 2.77 3.190(7) 111.9
